data_7235586
loop_
_publ_author_name
'Yang, Meipan'
'Meng, Wenfei'
'Liu, Xiaojing'
'Su, Na'
'Zhou, Jia'
'Yang, Bingqin'

_publ_section_title
;
 A selective colorimetric and fluorescent chemosensor for Cu2+ in living
 cells
;
_journal_issue 42
_journal_name_full 'RSC Advances'
_journal_page_first 22288
_journal_paper_doi 10.1039/c4ra01921k
_journal_volume 4
_journal_year 2014
_chemical_formula_sum 'C41 H40 N6 O3'
_chemical_formula_weight 664.79
_space_group_IT_number 14
_space_group_name_Hall '-P 2ybc'
_space_group_name_H-M_alt 'P 1 21/c 1'
_symmetry_cell_setting monoclinic
_symmetry_space_group_name_H-M 'P 1 21/c 1'
_atom_sites_solution_hydrogens geom
_atom_sites_solution_primary direct
_atom_sites_solution_secondary difmap
_audit_creation_method SHELXL-97
_cell_angle_alpha 90.00
_cell_angle_beta 96.593(4)
_cell_angle_gamma 90.00
_cell_formula_units_Z 4
_cell_length_a 12.160(2)
_cell_length_b 12.154(2)
_cell_length_c 24.347(4)
_cell_measurement_reflns_used 970
_cell_measurement_temperature 296(2)
_cell_measurement_theta_max 17.55
_cell_measurement_theta_min 2.38
_cell_volume 3574.5(10)
_computing_cell_refinement 'Bruker SAINT'
_computing_data_collection 'Bruker APEX2'
_computing_data_reduction 'Bruker SAINT'
_computing_molecular_graphics 'Bruker SHELXTL'
_computing_publication_material 'Bruker SHELXTL'
_computing_structure_refinement 'SHELXL-97 (Sheldrick, 2008)'
_computing_structure_solution 'SHELXS-97 (Sheldrick, 2008)'
_diffrn_ambient_temperature 296(2)
_diffrn_measured_fraction_theta_full 0.999
_diffrn_measured_fraction_theta_max 0.999
_diffrn_measurement_device_type 'Bruker APEX-II CCD'
_diffrn_measurement_method '\f and \w scans'
_diffrn_radiation_monochromator graphite
_diffrn_radiation_source 'fine-focus sealed tube'
_diffrn_radiation_type MoK\a
_diffrn_radiation_wavelength 0.71073
_diffrn_reflns_av_R_equivalents 0.0749
_diffrn_reflns_av_sigmaI/netI 0.1013
_diffrn_reflns_limit_h_max 14
_diffrn_reflns_limit_h_min -14
_diffrn_reflns_limit_k_max 14
_diffrn_reflns_limit_k_min -11
_diffrn_reflns_limit_l_max 29
_diffrn_reflns_limit_l_min -23
_diffrn_reflns_number 16174
_diffrn_reflns_theta_full 25.10
_diffrn_reflns_theta_max 25.10
_diffrn_reflns_theta_min 1.88
_exptl_absorpt_coefficient_mu 0.080
_exptl_absorpt_correction_T_max 0.9889
_exptl_absorpt_correction_T_min 0.9759
_exptl_absorpt_correction_type none
_exptl_crystal_density_diffrn 1.235
_exptl_crystal_density_method 'not measured'
_exptl_crystal_F_000 1408
_exptl_crystal_size_max 0.31
_exptl_crystal_size_mid 0.26
_exptl_crystal_size_min 0.14
_refine_diff_density_max 0.327
_refine_diff_density_min -0.192
_refine_diff_density_rms 0.038
_refine_ls_extinction_method none
_refine_ls_goodness_of_fit_ref 1.052
_refine_ls_hydrogen_treatment constr
_refine_ls_matrix_type full
_refine_ls_number_parameters 456
_refine_ls_number_reflns 6369
_refine_ls_number_restraints 0
_refine_ls_restrained_S_all 1.052
_refine_ls_R_factor_all 0.1842
_refine_ls_R_factor_gt 0.0699
_refine_ls_shift/su_max 0.000
_refine_ls_shift/su_mean 0.000
_refine_ls_structure_factor_coef Fsqd
_refine_ls_weighting_details 'calc w=1/[\s^2^(Fo^2^)+(0.0000P)^2^+1.3501P] where P=(Fo^2^+2Fc^2^)/3'
_refine_ls_weighting_scheme calc
_refine_ls_wR_factor_gt 0.1134
_refine_ls_wR_factor_ref 0.1488
_reflns_number_gt 2543
_reflns_number_total 6369
_reflns_threshold_expression >2sigma(I)
_cod_data_source_file c4ra01921k2.cif
_cod_data_source_block xb7277_0m
_cod_depositor_comments
;
The following automatic conversions were performed:

data item '_symmetry_cell_setting' value 'Monoclinic' was changed to
'monoclinic' in accordance with the
/home/saulius/struct/COD-crude-data/automatic-downloads/DataCite-retrospective/RSC/depositions/lib/dictionaries/cif_core.dic
dictionary named 'cif_core.dic' version 2.4.2 last updated on
2011-04-26.

Automatic conversion script
Id: cif_fix_values 6909 2019-04-08 15:41:33Z antanas 
;
_cod_original_sg_symbol_H-M P2(1)/c
_cod_database_code 7235586

loop_
_symmetry_equiv_pos_as_xyz
'x, y, z'
'-x, y+1/2, -z+1/2'
'-x, -y, -z'
'x, -y-1/2, z-1/2'

loop_
_atom_site_label
_atom_site_type_symbol
_atom_site_fract_x
_atom_site_fract_y
_atom_site_fract_z
_atom_site_U_iso_or_equiv
_atom_site_adp_type
_atom_site_occupancy
_atom_site_symmetry_multiplicity
_atom_site_calc_flag
_atom_site_refinement_flags
N1 N 1.3502(3) 0.6355(3) 0.26214(15) 0.0896(11) Uani 1 1 d .
N2 N 0.8285(4) 0.1233(3) 0.36622(17) 0.0950(12) Uani 1 1 d .
N3 N 0.8442(2) 0.6443(2) 0.31602(14) 0.0596(8) Uani 1 1 d .
N4 N 0.8141(2) 0.6139(2) 0.26232(14) 0.0600(8) Uani 1 1 d .
N5 N 0.5003(4) 0.8009(4) 0.06445(18) 0.1014(14) Uani 1 1 d .
N6 N 0.5274(4) 0.7259(5) 0.0405(2) 0.130(2) Uani 1 1 d .
O1 O 1.0794(2) 0.3972(2) 0.32182(11) 0.0751(8) Uani 1 1 d .
O2 O 0.7169(2) 0.7808(2) 0.32993(13) 0.0955(10) Uani 1 1 d .
O3 O 0.8207(3) 0.4727(2) 0.18428(13) 0.1080(11) Uani 1 1 d .
H3 H 0.8349 0.4988 0.2153 0.162 Uiso 1 1 calc R
C1 C 1.4358(4) 0.7967(4) 0.3146(3) 0.133(2) Uani 1 1 d .
H1A H 1.3752 0.7990 0.3366 0.200 Uiso 1 1 calc R
H1B H 1.4613 0.8702 0.3090 0.200 Uiso 1 1 calc R
H1C H 1.4950 0.7539 0.3333 0.200 Uiso 1 1 calc R
C2 C 1.3975(4) 0.7447(4) 0.2591(2) 0.1146(18) Uani 1 1 d .
H2A H 1.3428 0.7924 0.2392 0.138 Uiso 1 1 calc R
H2B H 1.4602 0.7404 0.2378 0.138 Uiso 1 1 calc R
C3 C 1.4245(4) 0.5429(4) 0.2553(2) 0.1025(16) Uani 1 1 d .
H3A H 1.4728 0.5622 0.2277 0.123 Uiso 1 1 calc R
H3B H 1.3806 0.4800 0.2415 0.123 Uiso 1 1 calc R
C4 C 1.4946(4) 0.5104(4) 0.3078(2) 0.137(2) Uani 1 1 d .
H4A H 1.5457 0.5686 0.3191 0.205 Uiso 1 1 calc R
H4B H 1.5350 0.4446 0.3016 0.205 Uiso 1 1 calc R
H4C H 1.4479 0.4973 0.3364 0.205 Uiso 1 1 calc R
C5 C 1.2497(3) 0.6196(4) 0.28105(17) 0.0712(12) Uani 1 1 d .
C6 C 1.2087(3) 0.5169(3) 0.29245(16) 0.0721(12) Uani 1 1 d .
H6 H 1.2505 0.4547 0.2869 0.087 Uiso 1 1 calc R
C7 C 1.1075(3) 0.5047(3) 0.31184(15) 0.0626(11) Uani 1 1 d .
C8 C 1.0414(3) 0.5932(3) 0.32262(15) 0.0589(10) Uani 1 1 d .
C9 C 1.0820(3) 0.6964(3) 0.31049(16) 0.0732(12) Uani 1 1 d .
H9 H 1.0397 0.7582 0.3162 0.088 Uiso 1 1 calc R
C10 C 1.1828(4) 0.7104(3) 0.29017(17) 0.0759(12) Uani 1 1 d .
H10 H 1.2066 0.7809 0.2825 0.091 Uiso 1 1 calc R
C11 C 0.9060(3) 0.4595(3) 0.35012(15) 0.0554(10) Uani 1 1 d .
C12 C 0.8076(3) 0.4244(3) 0.36756(15) 0.0676(11) Uani 1 1 d .
H12 H 0.7569 0.4776 0.3756 0.081 Uiso 1 1 calc R
C13 C 0.7799(3) 0.3154(3) 0.37371(16) 0.0778(13) Uani 1 1 d .
H13 H 0.7123 0.2966 0.3854 0.093 Uiso 1 1 calc R
C14 C 0.8552(4) 0.2333(3) 0.36207(17) 0.0726(12) Uani 1 1 d .
C15 C 0.9542(4) 0.2659(3) 0.34460(15) 0.0674(11) Uani 1 1 d .
H15 H 1.0058 0.2133 0.3368 0.081 Uiso 1 1 calc R
C16 C 0.9768(3) 0.3763(3) 0.33868(15) 0.0592(10) Uani 1 1 d .
C17 C 0.9029(4) 0.0345(3) 0.3540(2) 0.0965(15) Uani 1 1 d .
H17A H 0.9418 0.0563 0.3232 0.116 Uiso 1 1 calc R
H17B H 0.8592 -0.0302 0.3428 0.116 Uiso 1 1 calc R
C18 C 0.9853(4) 0.0052(4) 0.4016(2) 0.1215(18) Uani 1 1 d .
H18A H 1.0354 0.0656 0.4098 0.182 Uiso 1 1 calc R
H18B H 1.0261 -0.0586 0.3925 0.182 Uiso 1 1 calc R
H18C H 0.9478 -0.0103 0.4333 0.182 Uiso 1 1 calc R
C19 C 0.7225(6) 0.0883(4) 0.3869(3) 0.142(2) Uani 1 1 d .
H19A H 0.6624 0.1356 0.3715 0.170 Uiso 1 1 calc R
H19B H 0.7049 0.0133 0.3755 0.170 Uiso 1 1 calc R
C20 C 0.7356(5) 0.0958(5) 0.4459(3) 0.166(3) Uani 1 1 d .
H20A H 0.7952 0.0489 0.4607 0.249 Uiso 1 1 calc R
H20B H 0.6683 0.0731 0.4597 0.249 Uiso 1 1 calc R
H20C H 0.7519 0.1705 0.4568 0.249 Uiso 1 1 calc R
C21 C 0.9351(3) 0.5795(3) 0.34786(16) 0.0571(10) Uani 1 1 d .
C22 C 0.9354(3) 0.6349(3) 0.40362(18) 0.0640(11) Uani 1 1 d .
C23 C 1.0021(4) 0.6143(3) 0.4521(2) 0.0862(14) Uani 1 1 d .
H23 H 1.0584 0.5623 0.4532 0.103 Uiso 1 1 calc R
C24 C 0.9842(5) 0.6727(5) 0.4993(2) 0.1055(17) Uani 1 1 d .
H24 H 1.0291 0.6605 0.5323 0.127 Uiso 1 1 calc R
C25 C 0.8987(6) 0.7492(4) 0.4972(2) 0.1112(19) Uani 1 1 d .
H25 H 0.8869 0.7873 0.5291 0.133 Uiso 1 1 calc R
C26 C 0.8322(4) 0.7696(4) 0.4495(2) 0.0956(16) Uani 1 1 d .
H26 H 0.7745 0.8201 0.4483 0.115 Uiso 1 1 calc R
C27 C 0.8539(4) 0.7117(3) 0.4026(2) 0.0695(12) Uani 1 1 d .
C28 C 0.7935(4) 0.7203(3) 0.3470(2) 0.0716(12) Uani 1 1 d .
C29 C 0.7473(3) 0.6726(3) 0.22967(19) 0.0731(12) Uani 1 1 d .
H29 H 0.7200 0.7383 0.2422 0.088 Uiso 1 1 calc R
C30 C 0.7145(3) 0.6370(4) 0.17381(19) 0.0688(12) Uani 1 1 d .
C31 C 0.7493(4) 0.5395(4) 0.1535(2) 0.0863(14) Uani 1 1 d .
C32 C 0.7147(5) 0.5055(4) 0.1004(2) 0.119(2) Uani 1 1 d .
H32 H 0.7397 0.4389 0.0878 0.143 Uiso 1 1 calc R
C33 C 0.6445(5) 0.5684(6) 0.0666(3) 0.127(2) Uani 1 1 d .
H33 H 0.6219 0.5458 0.0306 0.152 Uiso 1 1 calc R
C34 C 0.6068(4) 0.6664(6) 0.0861(3) 0.1041(19) Uani 1 1 d .
C35 C 0.6420(4) 0.7015(4) 0.1392(2) 0.0906(15) Uani 1 1 d .
H35 H 0.6173 0.7683 0.1517 0.109 Uiso 1 1 calc R
C36 C 0.4210(4) 0.8620(6) 0.0186(2) 0.0991(17) Uani 1 1 d .
C37 C 0.3815(5) 0.8264(4) -0.0329(3) 0.1145(18) Uani 1 1 d .
H37 H 0.4010 0.7573 -0.0451 0.137 Uiso 1 1 calc R
C38 C 0.3120(5) 0.8942(6) -0.0671(2) 0.123(2) Uani 1 1 d .
H38 H 0.2830 0.8695 -0.1019 0.148 Uiso 1 1 calc R
C39 C 0.2857(4) 0.9972(5) -0.0499(3) 0.1069(18) Uani 1 1 d .
H39 H 0.2409 1.0433 -0.0733 0.128 Uiso 1 1 calc R
C40 C 0.3257(4) 1.0311(4) 0.0016(3) 0.1007(16) Uani 1 1 d .
H40 H 0.3068 1.1004 0.0138 0.121 Uiso 1 1 calc R
C41 C 0.3936(4) 0.9646(5) 0.0360(2) 0.0950(16) Uani 1 1 d .
H41 H 0.4211 0.9890 0.0711 0.114 Uiso 1 1 calc R

loop_
_atom_site_aniso_label
_atom_site_aniso_U_11
_atom_site_aniso_U_22
_atom_site_aniso_U_33
_atom_site_aniso_U_23
_atom_site_aniso_U_13
_atom_site_aniso_U_12
N1 0.070(3) 0.092(3) 0.111(3) 0.019(2) 0.028(2) 0.001(2)
N2 0.105(3) 0.057(3) 0.129(4) -0.004(2) 0.039(3) -0.007(2)
N3 0.062(2) 0.0469(19) 0.070(2) -0.0041(18) 0.0082(19) 0.0100(17)
N4 0.058(2) 0.050(2) 0.071(2) 0.0062(18) 0.0045(19) 0.0016(16)
N5 0.101(3) 0.118(4) 0.087(3) -0.001(3) 0.023(3) -0.022(3)
N6 0.139(5) 0.147(5) 0.110(4) -0.037(4) 0.041(4) -0.044(4)
O1 0.077(2) 0.0487(17) 0.103(2) 0.0006(15) 0.0257(17) 0.0093(15)
O2 0.083(2) 0.072(2) 0.131(3) -0.0126(18) 0.009(2) 0.0304(17)
O3 0.143(3) 0.081(2) 0.094(3) -0.0079(19) -0.016(2) 0.031(2)
C1 0.095(4) 0.117(4) 0.186(6) 0.003(4) 0.008(4) -0.024(3)
C2 0.087(4) 0.111(5) 0.155(6) 0.029(4) 0.048(4) -0.006(3)
C3 0.082(4) 0.115(4) 0.116(4) 0.004(3) 0.033(3) 0.013(3)
C4 0.126(5) 0.127(5) 0.149(5) 0.016(4) -0.020(4) 0.036(4)
C5 0.056(3) 0.074(3) 0.085(3) 0.013(3) 0.014(2) 0.003(3)
C6 0.066(3) 0.068(3) 0.084(3) 0.009(2) 0.016(3) 0.008(2)
C7 0.067(3) 0.052(3) 0.068(3) 0.003(2) 0.009(2) 0.005(2)
C8 0.060(3) 0.051(2) 0.065(3) 0.004(2) 0.005(2) 0.006(2)
C9 0.069(3) 0.057(3) 0.093(3) 0.011(2) 0.007(3) 0.004(2)
C10 0.069(3) 0.062(3) 0.097(3) 0.020(2) 0.009(3) -0.004(2)
C11 0.057(3) 0.046(2) 0.064(3) -0.002(2) 0.008(2) 0.001(2)
C12 0.070(3) 0.050(3) 0.083(3) -0.002(2) 0.014(3) 0.009(2)
C13 0.076(3) 0.058(3) 0.101(4) 0.002(3) 0.016(3) -0.005(2)
C14 0.089(3) 0.046(3) 0.084(3) -0.002(2) 0.014(3) -0.008(3)
C15 0.080(3) 0.045(3) 0.078(3) -0.001(2) 0.013(3) 0.003(2)
C16 0.061(3) 0.053(3) 0.063(3) -0.003(2) 0.009(2) -0.003(2)
C17 0.108(4) 0.057(3) 0.124(4) -0.009(3) 0.010(4) -0.005(3)
C18 0.133(5) 0.098(4) 0.132(5) -0.001(3) 0.010(4) 0.000(3)
C19 0.213(8) 0.073(4) 0.147(6) 0.006(4) 0.054(6) 0.025(4)
C20 0.203(7) 0.118(5) 0.188(7) 0.046(5) 0.072(6) 0.021(5)
C21 0.059(3) 0.044(2) 0.067(3) -0.001(2) 0.004(2) 0.006(2)
C22 0.073(3) 0.043(2) 0.075(3) -0.006(2) 0.005(3) -0.003(2)
C23 0.103(4) 0.079(3) 0.076(3) -0.005(3) 0.005(3) -0.003(3)
C24 0.141(5) 0.097(4) 0.075(4) -0.015(3) -0.003(4) -0.027(4)
C25 0.170(6) 0.073(4) 0.094(5) -0.035(3) 0.030(4) -0.024(4)
C26 0.119(5) 0.071(3) 0.100(4) -0.021(3) 0.026(4) -0.002(3)
C27 0.077(3) 0.046(3) 0.088(4) -0.013(2) 0.020(3) -0.007(2)
C28 0.069(3) 0.049(3) 0.100(4) -0.008(3) 0.019(3) -0.002(2)
C29 0.075(3) 0.048(3) 0.095(4) 0.009(2) 0.006(3) 0.006(2)
C30 0.060(3) 0.066(3) 0.079(3) 0.013(3) 0.001(3) -0.005(2)
C31 0.092(4) 0.080(4) 0.081(4) 0.008(3) -0.014(3) 0.003(3)
C32 0.141(5) 0.115(5) 0.093(4) -0.009(4) -0.022(4) 0.020(4)
C33 0.124(5) 0.141(6) 0.112(5) -0.003(5) -0.003(4) 0.004(4)
C34 0.062(3) 0.159(6) 0.086(4) 0.055(4) -0.015(3) -0.009(3)
C35 0.072(3) 0.085(3) 0.113(4) 0.026(3) 0.001(3) 0.005(3)
C36 0.073(4) 0.137(5) 0.085(4) 0.039(4) -0.004(3) -0.012(4)
C37 0.117(5) 0.107(4) 0.118(5) 0.020(4) 0.008(4) 0.001(4)
C38 0.132(5) 0.133(5) 0.097(4) 0.002(4) -0.021(4) -0.010(4)
C39 0.087(4) 0.133(5) 0.097(5) 0.035(4) -0.006(4) -0.003(4)
C40 0.073(4) 0.123(4) 0.108(4) 0.027(4) 0.016(3) 0.021(3)
C41 0.070(3) 0.129(5) 0.088(4) 0.016(4) 0.012(3) 0.002(3)

loop_
_atom_type_symbol
_atom_type_description
_atom_type_scat_dispersion_real
_atom_type_scat_dispersion_imag
_atom_type_scat_source
C C 0.0033 0.0016 'International Tables Vol C Tables 4.2.6.8 and 6.1.1.4'
H H 0.0000 0.0000 'International Tables Vol C Tables 4.2.6.8 and 6.1.1.4'
N N 0.0061 0.0033 'International Tables Vol C Tables 4.2.6.8 and 6.1.1.4'
O O 0.0106 0.0060 'International Tables Vol C Tables 4.2.6.8 and 6.1.1.4'

loop_
_geom_angle_atom_site_label_1
_geom_angle_atom_site_label_2
_geom_angle_atom_site_label_3
_geom_angle
C5 N1 C2 121.4(4)
C5 N1 C3 121.1(4)
C2 N1 C3 116.3(4)
C14 N2 C17 123.0(4)
C14 N2 C19 121.1(4)
C17 N2 C19 115.8(4)
N4 N3 C28 128.0(3)
N4 N3 C21 116.9(3)
C28 N3 C21 114.7(3)
C29 N4 N3 121.5(3)
N6 N5 C36 101.7(6)
N5 N6 C34 101.4(6)
C7 O1 C16 118.5(3)
C31 O3 H3 109.5
C2 C1 H1A 109.5
C2 C1 H1B 109.5
H1A C1 H1B 109.5
C2 C1 H1C 109.5
H1A C1 H1C 109.5
H1B C1 H1C 109.5
N1 C2 C1 114.7(4)
N1 C2 H2A 108.6
C1 C2 H2A 108.6
N1 C2 H2B 108.6
C1 C2 H2B 108.6
H2A C2 H2B 107.6
N1 C3 C4 113.7(4)
N1 C3 H3A 108.8
C4 C3 H3A 108.8
N1 C3 H3B 108.8
C4 C3 H3B 108.8
H3A C3 H3B 107.7
C3 C4 H4A 109.5
C3 C4 H4B 109.5
H4A C4 H4B 109.5
C3 C4 H4C 109.5
H4A C4 H4C 109.5
H4B C4 H4C 109.5
N1 C5 C6 123.4(4)
N1 C5 C10 119.9(4)
C6 C5 C10 116.7(4)
C7 C6 C5 121.5(4)
C7 C6 H6 119.2
C5 C6 H6 119.2
C6 C7 O1 114.3(4)
C6 C7 C8 122.9(4)
O1 C7 C8 122.7(4)
C7 C8 C9 115.6(4)
C7 C8 C21 122.4(4)
C9 C8 C21 121.9(4)
C10 C9 C8 122.5(4)
C10 C9 H9 118.8
C8 C9 H9 118.8
C9 C10 C5 120.8(4)
C9 C10 H10 119.6
C5 C10 H10 119.6
C16 C11 C12 114.7(3)
C16 C11 C21 123.4(4)
C12 C11 C21 121.8(4)
C13 C12 C11 124.1(4)
C13 C12 H12 117.9
C11 C12 H12 117.9
C12 C13 C14 119.2(4)
C12 C13 H13 120.4
C14 C13 H13 120.4
C15 C14 N2 121.3(4)
C15 C14 C13 118.0(4)
N2 C14 C13 120.6(4)
C14 C15 C16 120.1(4)
C14 C15 H15 119.9
C16 C15 H15 119.9
C11 C16 C15 123.8(4)
C11 C16 O1 122.1(3)
C15 C16 O1 114.0(4)
N2 C17 C18 113.4(4)
N2 C17 H17A 108.9
C18 C17 H17A 108.9
N2 C17 H17B 108.9
C18 C17 H17B 108.9
H17A C17 H17B 107.7
C17 C18 H18A 109.5
C17 C18 H18B 109.5
H18A C18 H18B 109.5
C17 C18 H18C 109.5
H18A C18 H18C 109.5
H18B C18 H18C 109.5
C20 C19 N2 108.6(6)
C20 C19 H19A 110.0
N2 C19 H19A 110.0
C20 C19 H19B 110.0
N2 C19 H19B 110.0
H19A C19 H19B 108.4
C19 C20 H20A 109.5
C19 C20 H20B 109.5
H20A C20 H20B 109.5
C19 C20 H20C 109.5
H20A C20 H20C 109.5
H20B C20 H20C 109.5
N3 C21 C11 111.5(3)
N3 C21 C8 110.4(3)
C11 C21 C8 109.9(3)
N3 C21 C22 98.9(3)
C11 C21 C22 112.0(3)
C8 C21 C22 113.8(3)
C27 C22 C23 119.8(4)
C27 C22 C21 111.2(4)
C23 C22 C21 128.9(4)
C22 C23 C24 118.9(5)
C22 C23 H23 120.5
C24 C23 H23 120.5
C23 C24 C25 119.9(5)
C23 C24 H24 120.1
C25 C24 H24 120.1
C26 C25 C24 121.5(5)
C26 C25 H25 119.3
C24 C25 H25 119.3
C25 C26 C27 117.3(5)
C25 C26 H26 121.4
C27 C26 H26 121.4
C22 C27 C26 122.6(5)
C22 C27 C28 110.6(4)
C26 C27 C28 126.8(5)
O2 C28 N3 126.0(4)
O2 C28 C27 129.6(4)
N3 C28 C27 104.4(4)
N4 C29 C30 120.3(4)
N4 C29 H29 119.9
C30 C29 H29 119.9
C31 C30 C35 118.0(4)
C31 C30 C29 122.5(4)
C35 C30 C29 119.4(5)
O3 C31 C30 121.7(4)
O3 C31 C32 116.6(5)
C30 C31 C32 121.7(5)
C33 C32 C31 120.4(6)
C33 C32 H32 119.8
C31 C32 H32 119.8
C32 C33 C34 119.3(6)
C32 C33 H33 120.3
C34 C33 H33 120.3
C35 C34 C33 120.6(5)
C35 C34 N6 128.4(6)
C33 C34 N6 111.0(6)
C34 C35 C30 120.0(5)
C34 C35 H35 120.0
C30 C35 H35 120.0
C37 C36 C41 120.1(5)
C37 C36 N5 128.7(6)
C41 C36 N5 111.2(6)
C36 C37 C38 119.3(6)
C36 C37 H37 120.3
C38 C37 H37 120.3
C39 C38 C37 120.5(6)
C39 C38 H38 119.8
C37 C38 H38 119.8
C40 C39 C38 119.3(5)
C40 C39 H39 120.4
C38 C39 H39 120.4
C39 C40 C41 120.8(6)
C39 C40 H40 119.6
C41 C40 H40 119.6
C40 C41 C36 120.0(5)
C40 C41 H41 120.0
C36 C41 H41 120.0

loop_
_geom_bond_atom_site_label_1
_geom_bond_atom_site_label_2
_geom_bond_distance
N1 C5 1.369(5)
N1 C2 1.452(5)
N1 C3 1.465(5)
N2 C14 1.382(5)
N2 C17 1.461(5)
N2 C19 1.499(6)
N3 N4 1.368(4)
N3 C28 1.382(5)
N3 C21 1.499(4)
N4 C29 1.286(4)
N5 N6 1.151(5)
N5 C36 1.574(6)
N6 C34 1.563(7)
O1 C7 1.380(4)
O1 C16 1.381(4)
O2 C28 1.221(4)
O3 C31 1.351(5)
O3 H3 0.8200
C1 C2 1.516(6)
C1 H1A 0.9600
C1 H1B 0.9600
C1 H1C 0.9600
C2 H2A 0.9700
C2 H2B 0.9700
C3 C4 1.506(5)
C3 H3A 0.9700
C3 H3B 0.9700
C4 H4A 0.9600
C4 H4B 0.9600
C4 H4C 0.9600
C5 C6 1.385(5)
C5 C10 1.403(5)
C6 C7 1.375(5)
C6 H6 0.9300
C7 C8 1.386(5)
C8 C9 1.391(5)
C8 C21 1.503(5)
C9 C10 1.385(5)
C9 H9 0.9300
C10 H10 0.9300
C11 C16 1.378(4)
C11 C12 1.382(5)
C11 C21 1.503(4)
C12 C13 1.378(4)
C12 H12 0.9300
C13 C14 1.405(5)
C13 H13 0.9300
C14 C15 1.380(5)
C15 C16 1.381(4)
C15 H15 0.9300
C17 C18 1.485(5)
C17 H17A 0.9700
C17 H17B 0.9700
C18 H18A 0.9600
C18 H18B 0.9600
C18 H18C 0.9600
C19 C20 1.429(6)
C19 H19A 0.9700
C19 H19B 0.9700
C20 H20A 0.9600
C20 H20B 0.9600
C20 H20C 0.9600
C21 C22 1.515(5)
C22 C27 1.360(5)
C22 C23 1.377(5)
C23 C24 1.389(6)
C23 H23 0.9300
C24 C25 1.391(6)
C24 H24 0.9300
C25 C26 1.360(6)
C25 H25 0.9300
C26 C27 1.392(5)
C26 H26 0.9300
C27 C28 1.468(5)
C29 C30 1.439(5)
C29 H29 0.9300
C30 C31 1.369(5)
C30 C35 1.390(5)
C31 C32 1.375(6)
C32 C33 1.352(6)
C32 H32 0.9300
C33 C34 1.380(7)
C33 H33 0.9300
C34 C35 1.380(6)
C35 H35 0.9300
C36 C37 1.362(6)
C36 C41 1.369(6)
C37 C38 1.388(6)
C37 H37 0.9300
C38 C39 1.369(6)
C38 H38 0.9300
C39 C40 1.356(6)
C39 H39 0.9300
C40 C41 1.371(6)
C40 H40 0.9300
C41 H41 0.9300

loop_
_geom_torsion_atom_site_label_1
_geom_torsion_atom_site_label_2
_geom_torsion_atom_site_label_3
_geom_torsion_atom_site_label_4
_geom_torsion
C28 N3 N4 C29 16.5(5)
C21 N3 N4 C29 -171.1(3)
C36 N5 N6 C34 179.5(3)
C5 N1 C2 C1 70.0(6)
C3 N1 C2 C1 -97.5(5)
C5 N1 C3 C4 -83.4(5)
C2 N1 C3 C4 84.2(5)
C2 N1 C5 C6 -170.1(4)
C3 N1 C5 C6 -3.1(6)
C2 N1 C5 C10 9.5(6)
C3 N1 C5 C10 176.4(4)
N1 C5 C6 C7 179.5(4)
C10 C5 C6 C7 -0.1(6)
C5 C6 C7 O1 -179.2(3)
C5 C6 C7 C8 -1.7(6)
C16 O1 C7 C6 -176.7(3)
C16 O1 C7 C8 5.8(5)
C6 C7 C8 C9 2.4(6)
O1 C7 C8 C9 179.7(3)
C6 C7 C8 C21 -175.2(4)
O1 C7 C8 C21 2.1(6)
C7 C8 C9 C10 -1.4(6)
C21 C8 C9 C10 176.2(4)
C8 C9 C10 C5 -0.3(6)
N1 C5 C10 C9 -178.5(4)
C6 C5 C10 C9 1.1(6)
C16 C11 C12 C13 0.3(6)
C21 C11 C12 C13 -175.8(4)
C11 C12 C13 C14 0.3(6)
C17 N2 C14 C15 1.6(7)
C19 N2 C14 C15 178.1(5)
C17 N2 C14 C13 179.3(4)
C19 N2 C14 C13 -4.2(7)
C12 C13 C14 C15 -0.3(6)
C12 C13 C14 N2 -178.0(4)
N2 C14 C15 C16 177.4(4)
C13 C14 C15 C16 -0.4(6)
C12 C11 C16 C15 -1.0(6)
C21 C11 C16 C15 175.0(3)
C12 C11 C16 O1 -178.8(3)
C21 C11 C16 O1 -2.8(6)
C14 C15 C16 C11 1.0(6)
C14 C15 C16 O1 179.0(3)
C7 O1 C16 C11 -5.4(5)
C7 O1 C16 C15 176.6(3)
C14 N2 C17 C18 84.8(5)
C19 N2 C17 C18 -91.9(5)
C14 N2 C19 C20 -79.1(6)
C17 N2 C19 C20 97.6(5)
N4 N3 C21 C11 -58.6(4)
C28 N3 C21 C11 114.7(4)
N4 N3 C21 C8 63.7(4)
C28 N3 C21 C8 -122.9(3)
N4 N3 C21 C22 -176.6(3)
C28 N3 C21 C22 -3.3(4)
C16 C11 C21 N3 132.1(4)
C12 C11 C21 N3 -52.2(5)
C16 C11 C21 C8 9.4(5)
C12 C11 C21 C8 -174.9(3)
C16 C11 C21 C22 -118.1(4)
C12 C11 C21 C22 57.6(5)
C7 C8 C21 N3 -132.3(4)
C9 C8 C21 N3 50.2(5)
C7 C8 C21 C11 -9.0(5)
C9 C8 C21 C11 173.5(3)
C7 C8 C21 C22 117.5(4)
C9 C8 C21 C22 -60.0(5)
N3 C21 C22 C27 3.2(4)
C11 C21 C22 C27 -114.4(4)
C8 C21 C22 C27 120.3(4)
N3 C21 C22 C23 -179.1(4)
C11 C21 C22 C23 63.3(5)
C8 C21 C22 C23 -62.1(5)
C27 C22 C23 C24 0.3(6)
C21 C22 C23 C24 -177.1(4)
C22 C23 C24 C25 0.9(7)
C23 C24 C25 C26 -0.6(8)
C24 C25 C26 C27 -0.8(7)
C23 C22 C27 C26 -1.9(6)
C21 C22 C27 C26 176.0(4)
C23 C22 C27 C28 179.8(4)
C21 C22 C27 C28 -2.3(4)
C25 C26 C27 C22 2.1(7)
C25 C26 C27 C28 -179.9(4)
N4 N3 C28 O2 -6.5(6)
C21 N3 C28 O2 -179.0(4)
N4 N3 C28 C27 174.6(3)
C21 N3 C28 C27 2.2(4)
C22 C27 C28 O2 -178.7(4)
C26 C27 C28 O2 3.1(7)
C22 C27 C28 N3 0.1(4)
C26 C27 C28 N3 -178.1(4)
N3 N4 C29 C30 -178.2(3)
N4 C29 C30 C31 1.9(6)
N4 C29 C30 C35 179.9(4)
C35 C30 C31 O3 179.2(4)
C29 C30 C31 O3 -2.8(7)
C35 C30 C31 C32 0.2(7)
C29 C30 C31 C32 178.2(5)
O3 C31 C32 C33 -179.0(5)
C30 C31 C32 C33 0.0(8)
C31 C32 C33 C34 -0.9(9)
C32 C33 C34 C35 1.5(9)
C32 C33 C34 N6 179.8(5)
N5 N6 C34 C35 -5.4(7)
N5 N6 C34 C33 176.4(5)
C33 C34 C35 C30 -1.3(7)
N6 C34 C35 C30 -179.3(4)
C31 C30 C35 C34 0.4(6)
C29 C30 C35 C34 -177.7(4)
N6 N5 C36 C37 9.2(7)
N6 N5 C36 C41 -169.7(5)
C41 C36 C37 C38 -1.1(8)
N5 C36 C37 C38 -180.0(5)
C36 C37 C38 C39 1.9(9)
C37 C38 C39 C40 -2.0(9)
C38 C39 C40 C41 1.4(8)
C39 C40 C41 C36 -0.6(8)
C37 C36 C41 C40 0.5(8)
N5 C36 C41 C40 179.5(4)
